data_7222986
loop_
_publ_author_name
'Hohn, P.'
'Maier, J.'
'Kniep, R.'

_publ_section_title
;
 Li Ba4 [Mo2 N7] und Li Ba4 [W2 N7]: Neue Nitridomolybdate/wolframate(VI)
 mit dimeren Tetraeder-Anionen
;
_journal_name_full
;
Zeitschrift fuer Naturforschung, Teil B. Anorganische Chemie, Organische 
Chemie (2,1947-32,1977)
;
_journal_page_first 5
_journal_page_last 8
_journal_volume 49
_journal_year 1994
_chemical_formula_sum 'Ba4 Li N7 W2'
_chemical_name_systematic 'Ba4 Li W2 N7'
_space_group_IT_number 13
_symmetry_space_group_name_Hall '-P 2yc'
_symmetry_space_group_name_H-M 'P 1 2/c 1'
_cell_angle_alpha 90
_cell_angle_beta 117.36
_cell_angle_gamma 90
_cell_formula_units_Z 4
_cell_length_a 10.424
_cell_length_b 6.444
_cell_length_c 17.266
_cell_volume 1030.057
_citation_journal_id_ASTM ZENBAX
_cod_data_source_file Hohn_ZENBAX_1994_1094.cif
_cod_data_source_block Ba4Li1N7W2
_cod_original_formula_sum 'Ba4 Li1 N7 W2'
_cod_database_code 7222986

loop_
_symmetry_equiv_pos_as_xyz
x,y,z
-x,y,-z+1/2
-x,-y,-z
x,-y,z-1/2

loop_
_atom_site_label
_atom_site_type_symbol
_atom_site_fract_x
_atom_site_fract_y
_atom_site_fract_z
_atom_site_occupancy
_atom_site_U_iso_or_equiv
N5 N-3 0.018 0.468 0.409 1 0.0
N3 N-3 0.057 0.987 0.916 1 0.0
Ba4 Ba+2 0.25705 0.2787 0.01505 1 0.0
Ba5 Ba+2 0.3047 0.8477 0.87953 1 0.0
N4 N-3 0.576 0.918 0.433 1 0.0
N8 N-3 0.292 0.715 0.328 1 0.0
N2 N-3 0 0.244 0.25 1 0.0
N7 N-3 0.76 0.182 0.308 1 0.0
Ba3 Ba+2 0.15469 0.7727 0.0763 1 0.0
W2 W+6 0.95375 0.7727 0.84624 1 0.0
Li1 Li+1 0.365 0.461 0.237 1 0.0
W1 W+6 0.52041 0.6665 0.09878 1 0.0
N6 N-3 0.433 0.521 0.153 1 0.0
N1 N-3 0.5 0.5 0 1 0.0
Ba2 Ba+2 0.5 0.9911 0.25 1 0.0
Ba1 Ba+2 0 0.6979 0.25 1 0.0
